data_7213393
loop_
_publ_author_name
'Mahato, Shashi B.'
'Garai, Subhadra'
'Weber, Manuela'
'Luger, Peter'

_publ_contact_author
;
     Prof. Peter Luger
     Institut f\"ur Chemie/Kristallographie
     Freie Universit\"at
     Fachbereich Biologie, Chemie, Pharmazie
     Takustr. 6
     14195 Berlin
     Germany
;
_publ_section_title
;
 A novel annelation to quinolines and isoquinolines under Friedel--Crafts
 conditions: a one-step synthesis of functionalized pyridoquinolines and
 pyridoisoquinolines
;
_journal_issue 17
_journal_name_full 'Journal of the Chemical Society, Perkin Transactions 1'
_journal_page_first 2898
_journal_paper_doi 10.1039/b004444j
_journal_year 2000
_chemical_formula_moiety 'C14 H9 Cl2 N1 O2'
_chemical_formula_sum 'C14 H9 Cl2 N O2'
_chemical_formula_weight 294.12
_chemical_name_systematic
; 
 ? 
;
_space_group_IT_number 14
_symmetry_cell_setting monoclinic
_symmetry_space_group_name_Hall '-P 2yab'
_symmetry_space_group_name_H-M 'P 1 21/a 1'
_atom_sites_solution_hydrogens geom
_atom_sites_solution_primary direct
_atom_sites_solution_secondary difmap
_audit_creation_method SHELXL-97
_cell_angle_alpha 90.0(1)
_cell_angle_beta 92.8(1)
_cell_angle_gamma 90.0(1)
_cell_formula_units_Z 8
_cell_length_a 22.123(3)
_cell_length_b 7.040(1)
_cell_length_c 15.937(3)
_cell_measurement_reflns_used 105
_cell_measurement_temperature 293(2)
_cell_measurement_theta_max 40
_cell_measurement_theta_min 20
_cell_volume 2479.2(7)
_computing_cell_refinement 'STOE software'
_computing_data_collection 'STOE software'
_computing_data_reduction 'Stoe-routine REDUC'
_computing_molecular_graphics
;
SCHAKAL88 (Keller, 1988)
;
_computing_publication_material
;
SHELXL-93_ACTA (Sheldrick, 1993)
;
_computing_structure_refinement 'SHELXL-97 (Sheldrick, 1997)'
_computing_structure_solution 'SIR92 (Altomare, 1992)'
_diffrn_ambient_temperature 293(2)
_diffrn_measured_fraction_theta_full 1.000
_diffrn_measured_fraction_theta_max 1.000
_diffrn_measurement_device_type
;
Stoe four circle diffractometer, microVAX controlled
;
_diffrn_measurement_method \w/2\q
_diffrn_radiation_monochromator no
_diffrn_radiation_source 'fine-focus sealed tube'
_diffrn_radiation_type CuK\a
_diffrn_radiation_wavelength 1.54180
_diffrn_reflns_av_R_equivalents 0.0374
_diffrn_reflns_av_sigmaI/netI 0.0181
_diffrn_reflns_limit_h_max 26
_diffrn_reflns_limit_h_min -26
_diffrn_reflns_limit_k_max 8
_diffrn_reflns_limit_k_min 0
_diffrn_reflns_limit_l_max 19
_diffrn_reflns_limit_l_min 0
_diffrn_reflns_number 4608
_diffrn_reflns_theta_full 67.03
_diffrn_reflns_theta_max 67.03
_diffrn_reflns_theta_min 4.00
_diffrn_standards_decay_% 3
_diffrn_standards_interval_time 90
_diffrn_standards_number 3
_exptl_absorpt_coefficient_mu 4.687
_exptl_absorpt_correction_T_max 0.4826
_exptl_absorpt_correction_T_min 0.1953
_exptl_absorpt_correction_type gaussian
_exptl_absorpt_process_details '(Hall, 1982)'
_exptl_crystal_colour brown
_exptl_crystal_density_diffrn 1.576
_exptl_crystal_density_method 'not measured'
_exptl_crystal_F_000 1200
_exptl_crystal_size_max 0.72
_exptl_crystal_size_mid 0.42
_exptl_crystal_size_min 0.20
_refine_diff_density_max 0.392
_refine_diff_density_min -0.375
_refine_diff_density_rms 0.067
_refine_ls_extinction_coef 0.00104(17)
_refine_ls_extinction_expression Fc^*^=kFc[1+0.001xFc^2^\l^3^/sin(2\q)]^-1/4^
_refine_ls_extinction_method SHELXL
_refine_ls_goodness_of_fit_ref 1.135
_refine_ls_hydrogen_treatment mixed
_refine_ls_matrix_type full
_refine_ls_number_parameters 416
_refine_ls_number_reflns 4434
_refine_ls_number_restraints 0
_refine_ls_restrained_S_all 1.135
_refine_ls_R_factor_all 0.0519
_refine_ls_R_factor_gt 0.0408
_refine_ls_shift/su_max 0.009
_refine_ls_shift/su_mean 0.001
_refine_ls_structure_factor_coef Fsqd
_refine_ls_weighting_details 'calc w=1/[\s^2^(Fo^2^)+(0.0819P)^2^+0.9342P] where P=(Fo^2^+2Fc^2^)/3'
_refine_ls_weighting_scheme calc
_refine_ls_wR_factor_gt 0.1377
_refine_ls_wR_factor_ref 0.1412
_reflns_number_gt 3690
_reflns_number_total 4434
_reflns_threshold_expression >4sigma(Fo)
_cod_data_source_file b004444jsup1.cif
_cod_data_source_block qn1_abs
_cod_original_sg_symbol_H-M 'P 21/a'
_cod_original_formula_sum 'C14 H9 Cl2 N1 O2'
_cod_database_code 7213393

loop_
_symmetry_equiv_pos_as_xyz
'x, y, z'
'-x+1/2, y+1/2, -z'
'-x, -y, -z'
'x-1/2, -y-1/2, z'

loop_
_atom_site_label
_atom_site_type_symbol
_atom_site_fract_x
_atom_site_fract_y
_atom_site_fract_z
_atom_site_U_iso_or_equiv
_atom_site_adp_type
_atom_site_occupancy
_atom_site_symmetry_multiplicity
_atom_site_calc_flag
N101 N 0.74344(8) 0.1489(3) 0.45917(12) 0.0382(4) Uani 1 1 d
C102 C 0.74080(11) 0.1702(4) 0.36992(15) 0.0432(5) Uani 1 1 d
O102 O 0.78733(8) 0.1963(3) 0.33185(11) 0.0608(5) Uani 1 1 d
C103 C 0.68255(11) 0.1613(4) 0.32888(16) 0.0476(6) Uani 1 1 d
Cl1 Cl 0.67933(3) 0.18022(16) 0.22115(4) 0.0763(3) Uani 1 1 d
C104 C 0.62990(11) 0.1401(4) 0.37024(17) 0.0480(6) Uani 1 1 d
O104 O 0.57448(9) 0.1325(4) 0.33401(15) 0.0661(6) Uani 1 1 d
C105 C 0.63467(11) 0.1301(4) 0.45817(17) 0.0448(6) Uani 1 1 d
Cl2 Cl 0.56822(3) 0.11477(12) 0.50988(5) 0.0625(2) Uani 1 1 d
C106 C 0.68947(11) 0.1388(3) 0.50242(16) 0.0427(5) Uani 1 1 d
C107 C 0.69331(13) 0.1468(4) 0.59206(18) 0.0543(7) Uani 1 1 d
C108 C 0.74575(13) 0.1613(5) 0.63569(18) 0.0579(7) Uani 1 1 d
C109 C 0.80156(12) 0.1549(4) 0.59414(16) 0.0449(6) Uani 1 1 d
C110 C 0.85690(13) 0.1503(4) 0.64059(17) 0.0513(6) Uani 1 1 d
C111 C 0.91130(12) 0.1321(4) 0.60345(17) 0.0478(6) Uani 1 1 d
C112 C 0.90944(12) 0.1149(4) 0.51674(17) 0.0499(6) Uani 1 1 d
C113 C 0.85617(11) 0.1174(4) 0.46852(17) 0.0470(6) Uani 1 1 d
C114 C 0.80078(10) 0.1421(3) 0.50580(15) 0.0383(5) Uani 1 1 d
C115 C 0.97079(15) 0.1318(6) 0.6546(2) 0.0642(8) Uani 1 1 d
N201 N 0.97095(8) 0.2713(3) 0.05636(12) 0.0391(4) Uani 1 1 d
C202 C 0.97729(10) 0.2736(4) 0.14585(14) 0.0428(5) Uani 1 1 d
O202 O 1.02713(8) 0.2520(3) 0.18288(11) 0.0624(6) Uani 1 1 d
C203 C 0.92327(11) 0.3044(4) 0.18931(15) 0.0444(6) Uani 1 1 d
Cl3 Cl 0.93089(3) 0.31377(14) 0.29715(4) 0.0666(3) Uani 1 1 d
C204 C 0.86756(11) 0.3359(4) 0.15032(16) 0.0449(6) Uani 1 1 d
O204 O 0.81655(8) 0.3667(3) 0.18968(15) 0.0605(6) Uani 1 1 d
C205 C 0.86472(11) 0.3433(4) 0.06280(16) 0.0466(6) Uani 1 1 d
Cl4 Cl 0.79525(3) 0.38997(14) 0.01303(5) 0.0726(3) Uani 1 1 d
C206 C 0.91483(11) 0.3140(4) 0.01601(16) 0.0440(5) Uani 1 1 d
C207 C 0.91082(13) 0.3311(4) -0.07346(17) 0.0515(6) Uani 1 1 d
C208 C 0.95853(14) 0.3049(4) -0.11906(17) 0.0556(7) Uani 1 1 d
C209 C 1.01568(12) 0.2512(4) -0.08133(15) 0.0462(6) Uani 1 1 d
C210 C 1.06524(13) 0.2170(4) -0.13059(17) 0.0533(6) Uani 1 1 d
C211 C 1.12075(13) 0.1640(4) -0.09784(18) 0.0534(7) Uani 1 1 d
C212 C 1.12598(13) 0.1385(4) -0.01079(19) 0.0544(7) Uani 1 1 d
C213 C 1.07842(12) 0.1705(4) 0.04084(17) 0.0481(6) Uani 1 1 d
C214 C 1.02224(11) 0.2310(3) 0.00694(15) 0.0405(5) Uani 1 1 d
C215 C 1.17428(17) 0.1338(6) -0.1518(3) 0.0717(10) Uani 1 1 d
H104 H 0.5745(19) 0.145(6) 0.282(3) 0.089(13) Uiso 1 1 d
H107 H 0.6608(16) 0.144(4) 0.618(2) 0.068(10) Uiso 1 1 d
H108 H 0.7510(14) 0.177(4) 0.702(2) 0.063(9) Uiso 1 1 d
H110 H 0.8536(18) 0.159(5) 0.703(3) 0.092(12) Uiso 1 1 d
H112 H 0.9444(14) 0.099(4) 0.4924(19) 0.060(9) Uiso 1 1 d
H113 H 0.8561(15) 0.102(5) 0.413(2) 0.071(10) Uiso 1 1 d
H15A H 0.9657(16) 0.070(5) 0.701(2) 0.074(11) Uiso 1 1 d
H15B H 0.998(2) 0.067(7) 0.628(3) 0.124(17) Uiso 1 1 d
H15C H 0.9837(17) 0.264(5) 0.671(2) 0.076(11) Uiso 1 1 d
H204 H 0.820(2) 0.338(7) 0.235(3) 0.101(16) Uiso 1 1 d
H207 H 0.8744(14) 0.362(4) -0.0986(18) 0.049(8) Uiso 1 1 d
H208 H 0.9525(14) 0.321(4) -0.1839(19) 0.056(8) Uiso 1 1 d
H210 H 1.0604(13) 0.235(4) -0.1873(19) 0.047(7) Uiso 1 1 d
H212 H 1.1636(15) 0.101(4) 0.0147(19) 0.060(8) Uiso 1 1 d
H213 H 1.0876(13) 0.144(4) 0.0972(19) 0.050(8) Uiso 1 1 d
H15D H 1.201(2) 0.252(6) -0.141(3) 0.100(13) Uiso 1 1 d
H15E H 1.204(2) 0.030(6) -0.127(3) 0.095(13) Uiso 1 1 d
H15F H 1.1607(18) 0.117(6) -0.203(3) 0.086(13) Uiso 1 1 d

loop_
_atom_site_aniso_label
_atom_site_aniso_U_11
_atom_site_aniso_U_22
_atom_site_aniso_U_33
_atom_site_aniso_U_23
_atom_site_aniso_U_13
_atom_site_aniso_U_12
N101 0.0317(9) 0.0427(11) 0.0406(10) 0.0008(8) 0.0057(8) -0.0007(7)
C102 0.0375(12) 0.0506(14) 0.0419(12) -0.0005(10) 0.0051(10) 0.0009(10)
O102 0.0356(9) 0.1047(16) 0.0427(10) 0.0095(10) 0.0067(7) -0.0036(9)
C103 0.0392(13) 0.0586(16) 0.0451(13) -0.0006(11) 0.0014(10) 0.0007(11)
Cl1 0.0443(4) 0.1393(8) 0.0448(4) 0.0030(4) -0.0036(3) -0.0031(4)
C104 0.0344(12) 0.0504(15) 0.0589(15) 0.0039(11) -0.0013(11) -0.0002(10)
O104 0.0335(9) 0.0979(17) 0.0661(14) 0.0149(12) -0.0060(9) -0.0051(9)
C105 0.0329(11) 0.0466(14) 0.0557(14) 0.0045(11) 0.0097(10) 0.0005(10)
Cl2 0.0353(3) 0.0804(5) 0.0732(5) 0.0104(4) 0.0170(3) -0.0005(3)
C106 0.0371(12) 0.0412(13) 0.0506(14) 0.0036(10) 0.0115(10) 0.0004(10)
C107 0.0422(14) 0.0703(19) 0.0521(15) 0.0033(13) 0.0178(12) 0.0010(12)
C108 0.0526(16) 0.079(2) 0.0431(14) -0.0006(13) 0.0108(12) -0.0009(14)
C109 0.0435(13) 0.0484(14) 0.0432(13) 0.0009(10) 0.0052(10) -0.0009(10)
C110 0.0518(15) 0.0605(17) 0.0414(13) -0.0003(12) -0.0002(11) -0.0007(12)
C111 0.0448(13) 0.0491(15) 0.0493(14) -0.0010(11) -0.0017(11) 0.0019(11)
C112 0.0389(13) 0.0599(16) 0.0511(14) -0.0014(12) 0.0040(11) 0.0039(11)
C113 0.0387(13) 0.0600(16) 0.0427(13) -0.0023(12) 0.0053(10) 0.0020(11)
C114 0.0367(12) 0.0356(12) 0.0427(12) 0.0007(9) 0.0029(9) -0.0006(9)
C115 0.0521(17) 0.087(3) 0.0524(17) -0.0023(17) -0.0081(13) 0.0059(16)
N201 0.0337(9) 0.0442(11) 0.0390(10) 0.0016(8) -0.0017(8) -0.0024(8)
C202 0.0354(12) 0.0555(15) 0.0372(12) 0.0040(11) -0.0014(9) -0.0034(10)
O202 0.0346(9) 0.1114(18) 0.0408(9) 0.0042(10) -0.0019(7) 0.0043(10)
C203 0.0375(12) 0.0550(15) 0.0407(12) 0.0043(11) 0.0029(10) -0.0033(10)
Cl3 0.0418(4) 0.1179(7) 0.0403(3) 0.0038(4) 0.0049(3) 0.0033(4)
C204 0.0356(12) 0.0479(14) 0.0515(14) 0.0047(11) 0.0048(10) -0.0003(10)
O204 0.0365(9) 0.0867(15) 0.0589(12) 0.0127(11) 0.0094(8) 0.0107(9)
C205 0.0353(12) 0.0545(15) 0.0493(14) 0.0036(11) -0.0046(10) -0.0008(10)
Cl4 0.0374(4) 0.1132(7) 0.0658(5) 0.0078(4) -0.0106(3) 0.0107(4)
C206 0.0393(12) 0.0463(13) 0.0458(13) 0.0007(11) -0.0046(10) -0.0027(10)
C207 0.0476(15) 0.0599(17) 0.0456(14) 0.0023(12) -0.0102(12) 0.0028(12)
C208 0.0599(16) 0.0669(18) 0.0394(13) 0.0009(13) -0.0025(12) -0.0015(14)
C209 0.0487(13) 0.0481(14) 0.0418(12) -0.0004(10) 0.0016(10) -0.0070(11)
C210 0.0611(16) 0.0568(16) 0.0427(14) -0.0022(12) 0.0074(12) -0.0094(13)
C211 0.0494(15) 0.0551(16) 0.0569(16) -0.0080(12) 0.0149(12) -0.0107(12)
C212 0.0405(14) 0.0650(18) 0.0579(16) -0.0030(13) 0.0063(12) -0.0014(12)
C213 0.0406(13) 0.0578(16) 0.0460(14) -0.0003(12) 0.0023(11) -0.0007(11)
C214 0.0395(11) 0.0409(13) 0.0415(12) -0.0006(10) 0.0041(10) -0.0056(10)
C215 0.0607(19) 0.090(3) 0.067(2) -0.0113(19) 0.0239(17) -0.0123(18)

loop_
_atom_type_symbol
_atom_type_description
_atom_type_scat_dispersion_real
_atom_type_scat_dispersion_imag
_atom_type_scat_source
C C 0.0170 0.0090 'International Tables Vol C Tables 4.2.6.8 and 6.1.1.4'
H H 0.0000 0.0000 'International Tables Vol C Tables 4.2.6.8 and 6.1.1.4'
Cl Cl 0.3480 0.7020 'International Tables Vol C Tables 4.2.6.8 and 6.1.1.4'
O O 0.0470 0.0320 'International Tables Vol C Tables 4.2.6.8 and 6.1.1.4'
N N 0.0290 0.0180 'International Tables Vol C Tables 4.2.6.8 and 6.1.1.4'

loop_
_geom_angle_atom_site_label_1
_geom_angle_atom_site_label_2
_geom_angle_atom_site_label_3
_geom_angle
_geom_angle_site_symmetry_1
C106 N101 C102 119.8(2) .
C106 N101 C114 119.5(2) .
C102 N101 C114 120.65(19) .
O102 C102 O102 0.0(3) 1
O102 C102 C103 122.8(2) 1
O102 C102 C103 122.8(2) .
O102 C102 N101 120.7(2) 1
O102 C102 N101 120.7(2) .
C103 C102 N101 116.5(2) .
O102 O102 C102 0(10) 1
C104 C103 C102 123.8(2) .
C104 C103 Cl1 119.5(2) .
C102 C103 Cl1 116.71(19) .
O104 C104 C103 125.5(3) .
O104 C104 C105 117.0(2) .
C103 C104 C105 117.4(2) .
C104 O104 H104 113(3) .
C106 C105 C104 122.2(2) .
C106 C105 Cl2 120.6(2) .
C104 C105 Cl2 117.19(19) .
C105 C106 N101 119.9(2) .
C105 C106 C107 121.5(2) .
N101 C106 C107 118.5(2) .
C108 C107 C106 122.3(2) .
C108 C107 H107 119(2) .
C106 C107 H107 119(2) .
C107 C108 C109 120.5(3) .
C107 C108 H108 125.4(18) .
C109 C108 H108 114.1(18) .
C110 C109 C114 119.6(2) .
C110 C109 C108 120.6(2) .
C114 C109 C108 119.7(2) .
C111 C110 C109 122.5(2) .
C111 C110 H110 123(2) .
C109 C110 H110 115(2) .
C110 C111 C112 117.0(2) .
C110 C111 C115 121.7(3) .
C112 C111 C115 121.3(3) .
C113 C112 C111 122.6(2) .
C113 C112 H112 120(2) .
C111 C112 H112 117(2) .
C112 C113 C114 120.6(2) .
C112 C113 H113 121(2) .
C114 C113 H113 119(2) .
C113 C114 C109 117.6(2) .
C113 C114 N101 123.6(2) .
C109 C114 N101 118.7(2) .
C111 C115 H15A 108(2) .
C111 C115 H15B 110(3) .
H15A C115 H15B 106(4) .
C111 C115 H15C 111(2) .
H15A C115 H15C 107(3) .
H15B C115 H15C 114(4) .
C206 N201 C202 119.8(2) .
C206 N201 C214 119.65(19) .
C202 N201 C214 120.49(19) .
O202 C202 N201 121.2(2) .
O202 C202 C203 122.4(2) .
N201 C202 C203 116.3(2) .
C204 C203 C202 124.1(2) .
C204 C203 Cl3 119.25(19) .
C202 C203 Cl3 116.58(18) .
O204 C204 C203 125.1(2) .
O204 C204 C205 117.8(2) .
C203 C204 C205 117.1(2) .
C204 O204 H204 112(4) .
C206 C205 C204 122.4(2) .
C206 C205 Cl4 120.0(2) .
C204 C205 Cl4 117.54(19) .
C205 C206 N201 120.0(2) .
C205 C206 C207 120.9(2) .
N201 C206 C207 119.1(2) .
C208 C207 C206 121.6(3) .
C208 C207 H207 120.3(18) .
C206 C207 H207 118.1(18) .
C207 C208 C209 121.4(2) .
C207 C208 H208 117.5(17) .
C209 C208 H208 121.1(17) .
C210 C209 C214 119.7(2) .
C210 C209 C208 120.8(2) .
C214 C209 C208 119.5(2) .
C211 C210 C209 123.2(3) .
C211 C210 H210 118.4(18) .
C209 C210 H210 118.3(18) .
C210 C211 C212 116.4(2) .
C210 C211 C215 122.5(3) .
C212 C211 C215 121.1(3) .
C213 C212 C211 122.7(3) .
C213 C212 H212 117.9(19) .
C211 C212 H212 119.4(19) .
C212 C213 C214 120.5(3) .
C212 C213 H213 113.8(18) .
C214 C213 H213 125.7(18) .
C213 C214 C209 117.5(2) .
C213 C214 N201 123.9(2) .
C209 C214 N201 118.6(2) .
C211 C215 H15D 105(2) .
C211 C215 H15E 112(2) .
H15D C215 H15E 99(3) .
C211 C215 H15F 108(3) .
H15D C215 H15F 115(4) .
H15E C215 H15F 116(4) .

loop_
_geom_bond_atom_site_label_1
_geom_bond_atom_site_label_2
_geom_bond_distance
_geom_bond_site_symmetry_2
N101 C106 1.409(3) .
N101 C102 1.429(3) .
N101 C114 1.439(3) .
C102 O102 1.234(3) 1
C102 O102 1.234(3) .
C102 C103 1.418(3) .
O102 O102 0.000(6) 1
C103 C104 1.374(4) .
C103 Cl1 1.720(3) .
C104 O104 1.331(3) .
C104 C105 1.402(4) .
O104 H104 0.83(4) .
C105 C106 1.374(4) .
C105 Cl2 1.723(2) .
C106 C107 1.428(4) .
C107 C108 1.327(4) .
C107 H107 0.85(4) .
C108 C109 1.430(4) .
C108 H108 1.06(3) .
C109 C110 1.400(4) .
C109 C114 1.410(3) .
C110 C111 1.373(4) .
C110 H110 1.00(4) .
C111 C112 1.386(4) .
C111 C115 1.514(4) .
C112 C113 1.375(4) .
C112 H112 0.89(3) .
C113 C114 1.399(3) .
C113 H113 0.90(3) .
C115 H15A 0.87(4) .
C115 H15B 0.89(5) .
C115 H15C 1.01(4) .
N201 C206 1.403(3) .
N201 C202 1.426(3) .
N201 C214 1.441(3) .
C202 O202 1.234(3) .
C202 C203 1.427(3) .
C203 C204 1.371(3) .
C203 Cl3 1.720(3) .
C204 O204 1.335(3) .
C204 C205 1.394(4) .
O204 H204 0.76(4) .
C205 C206 1.381(4) .
C205 Cl4 1.726(2) .
C206 C207 1.429(4) .
C207 C208 1.324(4) .
C207 H207 0.91(3) .
C208 C209 1.424(4) .
C208 H208 1.04(3) .
C209 C210 1.400(4) .
C209 C214 1.414(3) .
C210 C211 1.363(4) .
C210 H210 0.91(3) .
C211 C212 1.398(4) .
C211 C215 1.512(4) .
C212 C213 1.385(4) .
C212 H212 0.95(3) .
C213 C214 1.397(4) .
C213 H213 0.93(3) .
C215 H15D 1.04(4) .
C215 H15E 1.04(4) .
C215 H15F 0.87(4) .

loop_
_geom_torsion_atom_site_label_1
_geom_torsion_atom_site_label_2
_geom_torsion_atom_site_label_3
_geom_torsion_atom_site_label_4
_geom_torsion
_geom_torsion_site_symmetry_1
_geom_torsion_site_symmetry_4
C106 N101 C102 O102 173.5(2) . 1
C114 N101 C102 O102 -5.1(4) . 1
C106 N101 C102 O102 173.5(2) . .
C114 N101 C102 O102 -5.1(4) . .
C106 N101 C102 C103 -6.0(3) . .
C114 N101 C102 C103 175.5(2) . .
C103 C102 O102 O102 0.00(8) . 1
N101 C102 O102 O102 0.0(2) . 1
O102 C102 C103 C104 -177.2(3) 1 .
O102 C102 C103 C104 -177.2(3) . .
N101 C102 C103 C104 2.2(4) . .
O102 C102 C103 Cl1 2.3(4) 1 .
O102 C102 C103 Cl1 2.3(4) . .
N101 C102 C103 Cl1 -178.27(18) . .
C102 C103 C104 O104 179.5(3) . .
Cl1 C103 C104 O104 0.0(4) . .
C102 C103 C104 C105 1.1(4) . .
Cl1 C103 C104 C105 -178.4(2) . .
O104 C104 C105 C106 -179.2(2) . .
C103 C104 C105 C106 -0.7(4) . .
O104 C104 C105 Cl2 -1.5(3) . .
C103 C104 C105 Cl2 177.1(2) . .
C104 C105 C106 N101 -3.1(4) . .
Cl2 C105 C106 N101 179.23(17) . .
C104 C105 C106 C107 173.9(3) . .
Cl2 C105 C106 C107 -3.7(4) . .
C102 N101 C106 C105 6.5(3) . .
C114 N101 C106 C105 -174.9(2) . .
C102 N101 C106 C107 -170.6(2) . .
C114 N101 C106 C107 8.0(3) . .
C105 C106 C107 C108 -177.8(3) . .
N101 C106 C107 C108 -0.7(4) . .
C106 C107 C108 C109 -4.8(5) . .
C107 C108 C109 C110 -173.3(3) . .
C107 C108 C109 C114 3.0(4) . .
C114 C109 C110 C111 -0.5(4) . .
C108 C109 C110 C111 175.8(3) . .
C109 C110 C111 C112 -1.1(4) . .
C109 C110 C111 C115 178.6(3) . .
C110 C111 C112 C113 0.7(4) . .
C115 C111 C112 C113 -179.1(3) . .
C111 C112 C113 C114 1.4(4) . .
C112 C113 C114 C109 -3.0(4) . .
C112 C113 C114 N101 179.1(2) . .
C110 C109 C114 C113 2.5(4) . .
C108 C109 C114 C113 -173.8(3) . .
C110 C109 C114 N101 -179.4(2) . .
C108 C109 C114 N101 4.2(4) . .
C106 N101 C114 C113 168.3(2) . .
C102 N101 C114 C113 -13.2(3) . .
C106 N101 C114 C109 -9.7(3) . .
C102 N101 C114 C109 168.9(2) . .
C206 N201 C202 O202 -174.0(2) . .
C214 N201 C202 O202 4.2(4) . .
C206 N201 C202 C203 5.3(3) . .
C214 N201 C202 C203 -176.6(2) . .
O202 C202 C203 C204 177.5(3) . .
N201 C202 C203 C204 -1.7(4) . .
O202 C202 C203 Cl3 0.9(4) . .
N201 C202 C203 Cl3 -178.30(18) . .
C202 C203 C204 O204 -179.4(3) . .
Cl3 C203 C204 O204 -2.9(4) . .
C202 C203 C204 C205 -1.9(4) . .
Cl3 C203 C204 C205 174.5(2) . .
O204 C204 C205 C206 179.8(2) . .
C203 C204 C205 C206 2.2(4) . .
O204 C204 C205 Cl4 -0.5(3) . .
C203 C204 C205 Cl4 -178.1(2) . .
C204 C205 C206 N201 1.3(4) . .
Cl4 C205 C206 N201 -178.38(19) . .
C204 C205 C206 C207 -177.2(3) . .
Cl4 C205 C206 C207 3.1(4) . .
C202 N201 C206 C205 -5.2(3) . .
C214 N201 C206 C205 176.7(2) . .
C202 N201 C206 C207 173.3(2) . .
C214 N201 C206 C207 -4.8(3) . .
C205 C206 C207 C208 179.5(3) . .
N201 C206 C207 C208 1.0(4) . .
C206 C207 C208 C209 2.4(5) . .
C207 C208 C209 C210 177.6(3) . .
C207 C208 C209 C214 -1.9(4) . .
C214 C209 C210 C211 0.1(4) . .
C208 C209 C210 C211 -179.5(3) . .
C209 C210 C211 C212 2.0(4) . .
C209 C210 C211 C215 -178.0(3) . .
C210 C211 C212 C213 -2.1(4) . .
C215 C211 C212 C213 178.0(3) . .
C211 C212 C213 C214 0.0(4) . .
C212 C213 C214 C209 2.1(4) . .
C212 C213 C214 N201 -178.6(2) . .
C210 C209 C214 C213 -2.2(4) . .
C208 C209 C214 C213 177.4(2) . .
C210 C209 C214 N201 178.5(2) . .
C208 C209 C214 N201 -1.9(4) . .
C206 N201 C214 C213 -174.0(2) . .
C202 N201 C214 C213 7.8(4) . .
C206 N201 C214 C209 5.2(3) . .
C202 N201 C214 C209 -172.9(2) . .
